data_2312224
loop_
_publ_author_name
'Shahed, H.'
'Sharma, N.'
'Angst, M.'
'Voigt, J.'
'Per&#xdf;on, J'
'Prakash, P.'
'T&#xf6;rnroos, K W'
'Chernyshov, D.'
'Gildenast, H.'
'Ohl, M.'
'Saffarini, G.'
'Grzechnik, A.'
'Friese, K.'

_publ_section_title
;
 Structural insight into the cooperativity of spin crossover compounds.
;
_journal_issue 'Pt 5'
_journal_name_full 'Acta crystallographica Section B, Structural science, crystal engineering and materials'
_journal_page_first 354
_journal_page_last 367
_journal_paper_doi 10.1107/S2052520623005814
_journal_volume 79
_journal_year 2023
_chemical_formula_sum 'C10.86 H8 Fe0.29 N1.71 S0.57'
_chemical_formula_weight 196.75
_space_group_crystal_system orthorhombic
_space_group_IT_number 56
_space_group_name_Hall '-P 2ab 2ac'
_space_group_name_H-M_alt 'P c c n'
_atom_sites_solution_hydrogens geom
_audit_creation_method SHELXL-2019/2
_cell_angle_alpha 90
_cell_angle_beta 90
_cell_angle_gamma 90
_cell_formula_units_Z 14
_cell_length_a 12.9265(4)
_cell_length_b 15.0011(4)
_cell_length_c 17.6167(4)
_cell_measurement_reflns_used 3743
_cell_measurement_temperature 215(2)
_cell_measurement_theta_max 22.683
_cell_measurement_theta_min 1.911
_cell_volume 3416.08(16)
_computing_structure_refinement 'SHELXL-2019/2 (Sheldrick, 2019)'
_diffrn_ambient_temperature 293(2)
_diffrn_measured_fraction_theta_full 0.984
_diffrn_measured_fraction_theta_max 0.819
_diffrn_measurement_device_type '4-circle diffractometer'
_diffrn_radiation_type Synchrotron
_diffrn_radiation_wavelength 0.65524
_diffrn_reflns_av_R_equivalents 0.0887
_diffrn_reflns_av_unetI/netI 0.0731
_diffrn_reflns_Laue_measured_fraction_full 0.984
_diffrn_reflns_Laue_measured_fraction_max 0.819
_diffrn_reflns_limit_h_max 20
_diffrn_reflns_limit_h_min -20
_diffrn_reflns_limit_k_max 19
_diffrn_reflns_limit_k_min -18
_diffrn_reflns_limit_l_max 28
_diffrn_reflns_limit_l_min -28
_diffrn_reflns_number 35180
_diffrn_reflns_point_group_measured_fraction_full 0.984
_diffrn_reflns_point_group_measured_fraction_max 0.819
_diffrn_reflns_theta_full 23.150
_diffrn_reflns_theta_max 32.935
_diffrn_reflns_theta_min 1.917
_exptl_absorpt_coefficient_mu 0.440
_exptl_crystal_density_diffrn 1.339
_exptl_crystal_description irregular
_exptl_crystal_F_000 1424
_refine_diff_density_max 0.306
_refine_diff_density_min -0.314
_refine_diff_density_rms 0.048
_refine_ls_extinction_method none
_refine_ls_goodness_of_fit_ref 1.205
_refine_ls_hydrogen_treatment constr
_refine_ls_matrix_type full
_refine_ls_number_parameters 213
_refine_ls_number_reflns 6696
_refine_ls_number_restraints 0
_refine_ls_restrained_S_all 1.205
_refine_ls_R_factor_all 0.1837
_refine_ls_R_factor_gt 0.1069
_refine_ls_shift/su_max 0.001
_refine_ls_shift/su_mean 0.000
_refine_ls_structure_factor_coef Fsqd
_refine_ls_weighting_details 'w=1/[\s^2^(Fo^2^)+(0.0187P)^2^+2.6355P] where P=(Fo^2^+2Fc^2^)/3'
_refine_ls_weighting_scheme calc
_refine_ls_wR_factor_gt 0.1497
_refine_ls_wR_factor_ref 0.1728
_reflns_Friedel_coverage 0.000
_reflns_number_gt 3869
_reflns_number_total 6696
_reflns_threshold_expression 'I > 2\s(I)'
_cod_data_source_file Bia_Portho_215K.cif
_cod_data_source_block Bia_dw4400_215K
_cod_depositor_comments 'Adding full bibliography for 2312165--2312274.cif.'
_cod_database_code 2312224
_shelx_shelxl_version_number 2019/2
_shelx_space_group_comment
;
The symmetry employed for this shelxl refinement is uniquely defined
by the following loop, which should always be used as a source of
symmetry information in preference to the above space-group names.
They are only intended as comments.
;

loop_
_space_group_symop_operation_xyz
'x, y, z'
'-x+1/2, -y+1/2, z'
'-x, y+1/2, -z+1/2'
'x+1/2, -y, -z+1/2'
'-x, -y, -z'
'x-1/2, y-1/2, -z'
'x, -y-1/2, z-1/2'
'-x-1/2, y, z-1/2'

loop_
_atom_site_label
_atom_site_type_symbol
_atom_site_fract_x
_atom_site_fract_y
_atom_site_fract_z
_atom_site_U_iso_or_equiv
_atom_site_adp_type
_atom_site_occupancy
_atom_site_site_symmetry_order
_atom_site_calc_flag
_atom_site_refinement_flags_posn
_atom_site_refinement_flags_adp
_atom_site_refinement_flags_occupancy
_atom_site_disorder_assembly
_atom_site_disorder_group
Fe01 Fe 0.750000 0.750000 0.57726(3) 0.04425(17) Uani 1 2 d S T P . .
S002 S 0.91132(9) 0.55703(8) 0.39532(5) 0.0794(3) Uani 1 1 d . . . . .
N003 N 0.7450(2) 0.84446(16) 0.67562(13) 0.0479(5) Uani 1 1 d . . . . .
N004 N 0.8014(2) 0.66054(19) 0.49716(15) 0.0602(7) Uani 1 1 d . . . . .
N005 N 0.91084(19) 0.79609(18) 0.59472(14) 0.0495(6) Uani 1 1 d . . . . .
C006 C 0.6567(2) 0.8612(2) 0.72137(16) 0.0463(7) Uani 1 1 d . . . . .
C007 C 0.5645(2) 0.8833(2) 0.68619(17) 0.0505(7) Uani 1 1 d . . . . .
H007 H 0.561916 0.890727 0.633815 0.061 Uiso 1 1 calc R U . . .
C008 C 0.9263(3) 0.8476(2) 0.65566(18) 0.0527(8) Uani 1 1 d . . . . .
C009 C 0.8334(3) 0.8714(2) 0.69825(18) 0.0538(8) Uani 1 1 d . . . . .
H009 H 0.838650 0.906201 0.741790 0.065 Uiso 1 1 calc R U . . .
C00A C 0.6601(3) 0.8509(2) 0.79977(17) 0.0551(8) Uani 1 1 d . . . . .
H00A H 0.721900 0.836120 0.823630 0.066 Uiso 1 1 calc R U . . .
C00B C 0.4780(3) 0.8842(2) 0.80772(18) 0.0525(8) Uani 1 1 d . . . . .
C00C C 0.4763(3) 0.8943(2) 0.72935(18) 0.0524(8) Uani 1 1 d . . . . .
H00C H 0.414389 0.908743 0.705460 0.063 Uiso 1 1 calc R U . . .
C00D C 0.8471(2) 0.6181(2) 0.45450(17) 0.0504(7) Uani 1 1 d . . . . .
C00E C 0.5711(3) 0.8628(2) 0.84212(18) 0.0588(9) Uani 1 1 d . . . . .
H00E H 0.573764 0.856373 0.894588 0.071 Uiso 1 1 calc R U . . .
C00F C 0.3822(3) 0.8978(2) 0.85279(19) 0.0575(8) Uani 1 1 d . . . . .
C00G C 0.9941(3) 0.7730(2) 0.5538(2) 0.0591(9) Uani 1 1 d . . . . .
H00G H 0.984697 0.737506 0.511053 0.071 Uiso 1 1 calc R U . . .
C00H C 0.3853(3) 0.9422(3) 0.9220(2) 0.0666(10) Uani 1 1 d . . . . .
H00H H 0.448205 0.962660 0.940788 0.080 Uiso 1 1 calc R U . . .
C00I C 1.0236(3) 0.8768(3) 0.6777(2) 0.0707(10) Uani 1 1 d . . . . .
H00I H 1.031872 0.912506 0.720425 0.085 Uiso 1 1 calc R U . . .
C00J C 0.2876(3) 0.8674(3) 0.8273(2) 0.0752(11) Uani 1 1 d . . . . .
H00J H 0.283855 0.836979 0.781375 0.090 Uiso 1 1 calc R U . . .
C00K C 0.1980(4) 0.8814(3) 0.8688(3) 0.0880(13) Uani 1 1 d . . . . .
H00K H 0.134913 0.860499 0.850758 0.106 Uiso 1 1 calc R U . . .
C00L C 1.1071(3) 0.8516(3) 0.6350(3) 0.0830(12) Uani 1 1 d . . . . .
H00L H 1.173332 0.869857 0.648584 0.100 Uiso 1 1 calc R U . . .
C00M C 0.2953(4) 0.9565(3) 0.9633(2) 0.0778(12) Uani 1 1 d . . . . .
H00M H 0.298147 0.986785 1.009308 0.093 Uiso 1 1 calc R U . . .
C00N C 0.2027(4) 0.9261(3) 0.9366(3) 0.0842(13) Uani 1 1 d . . . . .
H00N H 0.142648 0.935766 0.964492 0.101 Uiso 1 1 calc R U . . .
C00O C 1.0923(3) 0.7993(3) 0.5722(2) 0.0755(11) Uani 1 1 d . . . . .
H00O H 1.148262 0.781932 0.542490 0.091 Uiso 1 1 calc R U . . .

loop_
_atom_site_aniso_label
_atom_site_aniso_U_11
_atom_site_aniso_U_22
_atom_site_aniso_U_33
_atom_site_aniso_U_23
_atom_site_aniso_U_13
_atom_site_aniso_U_12
Fe01 0.0471(3) 0.0525(4) 0.0332(3) 0.000 0.000 0.0048(3)
S002 0.0817(7) 0.1069(8) 0.0495(5) -0.0071(5) 0.0128(5) 0.0377(6)
N003 0.0527(14) 0.0496(14) 0.0415(11) -0.0005(11) -0.0041(12) 0.0102(12)
N004 0.0704(19) 0.0649(18) 0.0454(15) -0.0065(13) 0.0124(13) 0.0012(15)
N005 0.0492(14) 0.0559(16) 0.0435(13) 0.0061(12) 0.0002(11) 0.0030(12)
C006 0.0538(18) 0.0454(17) 0.0396(15) -0.0036(13) -0.0005(13) 0.0095(13)
C007 0.062(2) 0.0489(18) 0.0403(15) -0.0016(13) -0.0041(14) 0.0103(15)
C008 0.0549(19) 0.0551(19) 0.0480(16) 0.0075(14) -0.0047(14) 0.0033(15)
C009 0.066(2) 0.0523(19) 0.0433(16) -0.0013(14) -0.0070(15) 0.0059(16)
C00A 0.056(2) 0.064(2) 0.0449(16) -0.0019(15) -0.0059(14) 0.0145(16)
C00B 0.061(2) 0.0448(18) 0.0513(17) -0.0023(14) 0.0016(15) 0.0120(15)
C00C 0.0548(18) 0.0492(18) 0.0533(18) -0.0009(15) -0.0051(15) 0.0147(14)
C00D 0.0476(17) 0.065(2) 0.0386(15) 0.0022(15) 0.0000(13) -0.0004(15)
C00E 0.071(2) 0.066(2) 0.0401(15) 0.0025(15) -0.0006(15) 0.0161(17)
C00F 0.065(2) 0.0494(19) 0.0578(19) 0.0047(15) 0.0070(16) 0.0160(16)
C00G 0.055(2) 0.066(2) 0.0560(18) 0.0060(16) 0.0080(15) 0.0004(16)
C00H 0.069(2) 0.072(2) 0.058(2) 0.0006(19) 0.0033(18) 0.0233(19)
C00I 0.062(2) 0.083(3) 0.067(2) -0.003(2) -0.0156(19) -0.0053(19)
C00J 0.071(2) 0.076(3) 0.079(3) -0.012(2) 0.010(2) 0.003(2)
C00K 0.066(3) 0.095(3) 0.103(3) -0.007(3) 0.012(2) 0.005(2)
C00L 0.052(2) 0.105(3) 0.092(3) 0.008(3) -0.010(2) -0.006(2)
C00M 0.085(3) 0.087(3) 0.062(2) -0.001(2) 0.010(2) 0.036(2)
C00N 0.075(3) 0.094(3) 0.084(3) 0.007(2) 0.023(2) 0.026(2)
C00O 0.052(2) 0.092(3) 0.082(3) 0.010(2) 0.009(2) -0.001(2)

loop_
_atom_type_symbol
_atom_type_description
_atom_type_scat_dispersion_real
_atom_type_scat_dispersion_imag
_atom_type_scat_source
Fe Fe 0.3265 0.6960 'International Tables Vol C Tables 4.2.6.8 and 6.1.1.4'
C C 0.0024 0.0013 'International Tables Vol C Tables 4.2.6.8 and 6.1.1.4'
H H 0.0000 0.0000 'International Tables Vol C Tables 4.2.6.8 and 6.1.1.4'
N N 0.0049 0.0027 'International Tables Vol C Tables 4.2.6.8 and 6.1.1.4'
S S 0.1051 0.1002 'International Tables Vol C Tables 4.2.6.8 and 6.1.1.4'

loop_
_geom_angle_atom_site_label_1
_geom_angle_atom_site_label_2
_geom_angle_atom_site_label_3
_geom_angle
_geom_angle_site_symmetry_1
_geom_angle_site_symmetry_3
_geom_angle_publ_flag
N004 Fe01 N004 93.40(16) 2_665 . ?
N004 Fe01 N005 89.75(11) 2_665 2_665 ?
N004 Fe01 N005 101.24(11) . 2_665 ?
N004 Fe01 N005 101.24(11) 2_665 . ?
N004 Fe01 N005 89.76(11) . . ?
N005 Fe01 N005 164.01(13) 2_665 . ?
N004 Fe01 N003 96.23(10) 2_665 . ?
N004 Fe01 N003 162.32(11) . . ?
N005 Fe01 N003 93.60(10) 2_665 . ?
N005 Fe01 N003 73.86(10) . . ?
N004 Fe01 N003 162.32(11) 2_665 2_665 ?
N004 Fe01 N003 96.24(10) . 2_665 ?
N005 Fe01 N003 73.86(10) 2_665 2_665 ?
N005 Fe01 N003 93.60(10) . 2_665 ?
N003 Fe01 N003 78.61(12) . 2_665 ?
C009 N003 C006 119.1(3) . . ?
C009 N003 Fe01 114.6(2) . . ?
C006 N003 Fe01 125.1(2) . . ?
C00D N004 Fe01 167.5(3) . . ?
C008 N005 C00G 117.4(3) . . ?
C008 N005 Fe01 115.6(2) . . ?
C00G N005 Fe01 126.8(2) . . ?
C007 C006 C00A 119.9(3) . . ?
C007 C006 N003 118.7(3) . . ?
C00A C006 N003 121.3(3) . . ?
C00C C007 C006 119.6(3) . . ?
N005 C008 C00I 122.9(3) . . ?
N005 C008 C009 115.5(3) . . ?
C00I C008 C009 121.6(3) . . ?
N003 C009 C008 119.9(3) . . ?
C00E C00A C006 119.7(3) . . ?
C00E C00B C00C 118.3(3) . . ?
C00E C00B C00F 121.5(3) . . ?
C00C C00B C00F 120.2(3) . . ?
C007 C00C C00B 121.4(3) . . ?
N004 C00D S002 179.1(3) . . ?
C00A C00E C00B 121.1(3) . . ?
C00J C00F C00H 118.0(3) . . ?
C00J C00F C00B 121.3(3) . . ?
C00H C00F C00B 120.7(3) . . ?
N005 C00G C00O 122.9(4) . . ?
C00M C00H C00F 120.6(4) . . ?
C00L C00I C008 118.3(4) . . ?
C00F C00J C00K 121.2(4) . . ?
C00N C00K C00J 119.8(4) . . ?
C00I C00L C00O 119.5(4) . . ?
C00N C00M C00H 120.2(4) . . ?
C00M C00N C00K 120.2(4) . . ?
C00G C00O C00L 119.1(4) . . ?

loop_
_geom_bond_atom_site_label_1
_geom_bond_atom_site_label_2
_geom_bond_distance
_geom_bond_site_symmetry_2
_geom_bond_publ_flag
Fe01 N004 2.057(3) 2_665 ?
Fe01 N004 2.057(3) . ?
Fe01 N005 2.213(3) 2_665 ?
Fe01 N005 2.213(3) . ?
Fe01 N003 2.239(2) . ?
Fe01 N003 2.239(2) 2_665 ?
S002 C00D 1.617(3) . ?
N003 C009 1.276(4) . ?
N003 C006 1.419(4) . ?
N004 C00D 1.149(4) . ?
N005 C008 1.338(4) . ?
N005 C00G 1.341(4) . ?
C006 C007 1.384(4) . ?
C006 C00A 1.391(4) . ?
C007 C00C 1.380(4) . ?
C008 C00I 1.387(5) . ?
C008 C009 1.461(5) . ?
C00A C00E 1.383(5) . ?
C00B C00E 1.384(4) . ?
C00B C00C 1.389(4) . ?
C00B C00F 1.486(5) . ?
C00F C00J 1.380(5) . ?
C00F C00H 1.390(5) . ?
C00G C00O 1.369(5) . ?
C00H C00M 1.389(5) . ?
C00I C00L 1.368(5) . ?
C00J C00K 1.385(6) . ?
C00K C00N 1.372(6) . ?
C00L C00O 1.370(6) . ?
C00M C00N 1.364(6) . ?
